data_2234800
loop_
_publ_author_name
'Yang, Li'
'Liu, Jun'

_publ_section_title
;
 1-(4-Chloro-2-fluoro-5-nitrophenyl)-4-difluoromethyl-3-methyl-1<i>H</i>-1,2,4-triazol-5(4<i>H</i>)-one
;
_journal_coeditor_code SJ5217
_journal_issue 5
_journal_name_full 'Acta Crystallographica Section E'
_journal_page_first o1374
_journal_paper_doi 10.1107/S1600536812013013
_journal_volume 68
_journal_year 2012
_chemical_formula_iupac 'C10 H6 Cl F3 N4 O3'
_chemical_formula_moiety 'C10 H6 Cl F3 N4 O3'
_chemical_formula_sum 'C10 H6 Cl F3 N4 O3'
_chemical_formula_weight 322.64
_chemical_name_systematic
;
1-(4-Chloro-2-fluoro-5-nitrophenyl)-4-difluoromethyl-3-methyl-1<i>H</i>-
1,2,4-triazol-5(4<i>H</i>)-one
;
_space_group_IT_number 14
_symmetry_cell_setting monoclinic
_symmetry_space_group_name_Hall '-P 2ybc'
_symmetry_space_group_name_H-M 'P 1 21/c 1'
_atom_sites_solution_hydrogens geom
_atom_sites_solution_primary direct
_atom_sites_solution_secondary difmap
_audit_creation_method SHELXL-97
_cell_angle_alpha 90.00
_cell_angle_beta 103.32(3)
_cell_angle_gamma 90.00
_cell_formula_units_Z 4
_cell_length_a 12.556(3)
_cell_length_b 14.800(3)
_cell_length_c 6.8760(14)
_cell_measurement_reflns_used 25
_cell_measurement_temperature 293(2)
_cell_measurement_theta_max 13
_cell_measurement_theta_min 9
_cell_volume 1243.4(5)
_computing_cell_refinement 'CAD-4 Software (Enraf--Nonius, 1985)'
_computing_data_collection 'CAD-4 Software (Enraf--Nonius, 1985)'
_computing_data_reduction 'XCAD4 (Harms & Wocadlo, 1995)'
_computing_molecular_graphics 'SHELXTL (Sheldrick, 2008)'
_computing_publication_material 'SHELXTL (Sheldrick, 2008)'
_computing_structure_refinement 'SHELXS97 (Sheldrick, 2008)'
_computing_structure_solution 'SHELXS97 (Sheldrick, 2008)'
_diffrn_ambient_temperature 293(2)
_diffrn_measured_fraction_theta_full 1.000
_diffrn_measured_fraction_theta_max 1.000
_diffrn_measurement_device_type 'Enraf--Nonius CAD-4'
_diffrn_measurement_method \w/2\q
_diffrn_radiation_monochromator graphite
_diffrn_radiation_source 'fine-focus sealed tube'
_diffrn_radiation_type MoK\a
_diffrn_radiation_wavelength 0.71073
_diffrn_reflns_av_R_equivalents 0.0731
_diffrn_reflns_av_sigmaI/netI 0.0769
_diffrn_reflns_limit_h_max 14
_diffrn_reflns_limit_h_min -15
_diffrn_reflns_limit_k_max 17
_diffrn_reflns_limit_k_min -17
_diffrn_reflns_limit_l_max 8
_diffrn_reflns_limit_l_min 0
_diffrn_reflns_number 4877
_diffrn_reflns_theta_full 25.39
_diffrn_reflns_theta_max 25.39
_diffrn_reflns_theta_min 1.67
_diffrn_standards_decay_% 1
_diffrn_standards_interval_count 200
_diffrn_standards_interval_time 120
_diffrn_standards_number 3
_exptl_absorpt_coefficient_mu 0.363
_exptl_absorpt_correction_T_max 0.9646
_exptl_absorpt_correction_T_min 0.8990
_exptl_absorpt_correction_type psi-scan
_exptl_absorpt_process_details '(North <i>et al.</i>, 1968)'
_exptl_crystal_colour colourless
_exptl_crystal_density_diffrn 1.724
_exptl_crystal_density_method 'not measured'
_exptl_crystal_description block
_exptl_crystal_F_000 648
_exptl_crystal_size_max 0.30
_exptl_crystal_size_mid 0.20
_exptl_crystal_size_min 0.10
_refine_diff_density_max 0.781
_refine_diff_density_min -0.344
_refine_ls_extinction_method none
_refine_ls_goodness_of_fit_ref 1.008
_refine_ls_hydrogen_treatment constr
_refine_ls_matrix_type full
_refine_ls_number_parameters 190
_refine_ls_number_reflns 2293
_refine_ls_number_restraints 0
_refine_ls_restrained_S_all 1.008
_refine_ls_R_factor_all 0.0987
_refine_ls_R_factor_gt 0.0677
_refine_ls_shift/su_max 0.000
_refine_ls_shift/su_mean 0.000
_refine_ls_structure_factor_coef Fsqd
_refine_ls_weighting_details 'calc w=1/[\s^2^(Fo^2^)+(0.1000P)^2^+0.3300P] where P=(Fo^2^+2Fc^2^)/3'
_refine_ls_weighting_scheme calc
_refine_ls_wR_factor_gt 0.1671
_refine_ls_wR_factor_ref 0.1847
_reflns_number_gt 1589
_reflns_number_total 2293
_reflns_threshold_expression I>2\s(I)
_cod_data_source_file sj5217.cif
_cod_data_source_block I
_cod_original_cell_volume 1243.4(4)
_cod_original_sg_symbol_H-M 'P 21/c'
_cod_database_code 2234800
_cod_database_fobs_code 2234800

loop_
_symmetry_equiv_pos_as_xyz
'x, y, z'
'-x, y+1/2, -z+1/2'
'-x, -y, -z'
'x, -y-1/2, z-1/2'

loop_
_atom_site_type_symbol
_atom_site_label
_atom_site_fract_x
_atom_site_fract_y
_atom_site_fract_z
_atom_site_U_iso_or_equiv
_atom_site_adp_type
_atom_site_calc_flag
_atom_site_refinement_flags
_atom_site_occupancy
_atom_site_symmetry_multiplicity
Cl Cl 0.47555(10) 0.11625(7) 0.08507(17) 0.0670(4) Uani d . 1 1
F F1 0.84029(19) 0.26681(16) 0.2492(4) 0.0710(7) Uani d . 1 1
C C1 0.5785(3) 0.3747(2) 0.1483(5) 0.0470(9) Uani d . 1 1
H H1A 0.5481 0.4322 0.1386 0.056 Uiso calc R 1 1
N N1 0.7581(2) 0.43972(19) 0.2491(4) 0.0444(7) Uani d . 1 1
O O1 0.8646(3) 0.4432(2) 0.0175(5) 0.0709(9) Uani d . 1 1
O O2 0.3580(3) 0.3887(3) 0.0249(5) 0.0798(10) Uani d . 1 1
C C2 0.5118(3) 0.2996(3) 0.1173(7) 0.0580(10) Uani d . 1 1
F F2 0.9214(3) 0.6832(2) 0.1945(7) 0.1216(14) Uani d . 1 1
N N2 0.7474(2) 0.4912(2) 0.4138(5) 0.0481(8) Uani d . 1 1
N N3 0.8789(2) 0.5451(2) 0.2821(5) 0.0469(8) Uani d . 1 1
C C3 0.5549(3) 0.2129(2) 0.1239(6) 0.0521(9) Uani d . 1 1
F F3 1.0420(2) 0.6114(2) 0.4004(5) 0.0862(9) Uani d . 1 1
C C4 0.6663(3) 0.2027(2) 0.1651(5) 0.0414(8) Uani d . 1 1
H H4A 0.6970 0.1454 0.1694 0.050 Uiso calc R 1 1
N N4 0.3939(4) 0.3183(3) 0.0870(10) 0.113(2) Uani d . 1 1
C C5 0.7323(3) 0.2774(2) 0.2001(5) 0.0408(8) Uani d . 1 1
C C6 0.6898(3) 0.3641(2) 0.1934(5) 0.0379(8) Uani d . 1 1
C C7 0.8207(3) 0.5538(2) 0.4266(6) 0.0476(9) Uani d . 1 1
C C8 0.8380(3) 0.4709(2) 0.1627(5) 0.0471(9) Uani d . 1 1
C C9 0.8423(4) 0.6223(3) 0.5868(8) 0.0770(14) Uani d . 1 1
H H9A 0.7916 0.6145 0.6708 0.116 Uiso calc R 1 1
H H9B 0.8337 0.6816 0.5287 0.116 Uiso calc R 1 1
H H9C 0.9157 0.6153 0.6653 0.116 Uiso calc R 1 1
C C10 0.9601(3) 0.6014(3) 0.2389(7) 0.0626(12) Uani d . 1 1
H H10A 0.9878 0.5764 0.1281 0.075 Uiso calc R 1 1
O O3 0.3405(3) 0.2597(4) 0.1869(10) 0.143(2) Uani d . 1 1

loop_
_atom_site_aniso_label
_atom_site_aniso_U_11
_atom_site_aniso_U_22
_atom_site_aniso_U_33
_atom_site_aniso_U_12
_atom_site_aniso_U_13
_atom_site_aniso_U_23
Cl 0.0777(8) 0.0436(6) 0.0810(8) -0.0207(5) 0.0213(6) -0.0081(5)
F1 0.0482(13) 0.0551(15) 0.109(2) 0.0087(11) 0.0167(13) -0.0066(14)
C1 0.054(2) 0.0352(19) 0.053(2) 0.0013(16) 0.0148(18) 0.0006(15)
N1 0.0564(18) 0.0368(16) 0.0461(16) -0.0068(14) 0.0245(14) -0.0097(13)
O1 0.083(2) 0.071(2) 0.0702(18) -0.0221(17) 0.0428(17) -0.0113(16)
O2 0.062(2) 0.077(2) 0.097(2) 0.0182(17) 0.0115(18) 0.0012(19)
C2 0.045(2) 0.042(2) 0.081(3) -0.0005(17) 0.003(2) -0.0040(19)
F2 0.078(2) 0.0610(19) 0.216(4) -0.0003(15) 0.015(2) 0.064(2)
N2 0.0489(18) 0.0391(17) 0.0596(19) -0.0017(14) 0.0191(15) -0.0098(14)
N3 0.0440(17) 0.0391(17) 0.0594(18) -0.0089(13) 0.0157(15) -0.0011(14)
C3 0.060(2) 0.036(2) 0.057(2) -0.0128(18) 0.0075(18) -0.0031(16)
F3 0.0552(16) 0.085(2) 0.107(2) -0.0209(14) -0.0060(15) 0.0192(16)
C4 0.064(2) 0.0314(17) 0.0366(17) 0.0015(16) 0.0283(16) -0.0008(14)
N4 0.047(2) 0.061(3) 0.221(6) -0.007(2) 0.011(3) -0.023(4)
C5 0.046(2) 0.047(2) 0.0308(16) 0.0043(16) 0.0127(14) 0.0011(14)
C6 0.056(2) 0.0337(18) 0.0290(16) -0.0064(15) 0.0188(15) -0.0035(12)
C7 0.046(2) 0.0327(18) 0.060(2) 0.0052(16) 0.0041(18) -0.0031(16)
C8 0.059(2) 0.042(2) 0.0453(19) -0.0057(17) 0.0238(18) 0.0005(16)
C9 0.066(3) 0.056(3) 0.110(4) -0.002(2) 0.021(3) -0.031(3)
C10 0.059(3) 0.040(2) 0.089(3) -0.0079(19) 0.017(2) 0.023(2)
O3 0.066(2) 0.120(4) 0.248(7) -0.023(3) 0.044(3) -0.065(4)

loop_
_atom_type_symbol
_atom_type_description
_atom_type_scat_dispersion_real
_atom_type_scat_dispersion_imag
_atom_type_scat_source
C C 0.0033 0.0016 'International Tables Vol C Tables 4.2.6.8 and 6.1.1.4'
H H 0.0000 0.0000 'International Tables Vol C Tables 4.2.6.8 and 6.1.1.4'
N N 0.0061 0.0033 'International Tables Vol C Tables 4.2.6.8 and 6.1.1.4'
O O 0.0106 0.0060 'International Tables Vol C Tables 4.2.6.8 and 6.1.1.4'
F F 0.0171 0.0103 'International Tables Vol C Tables 4.2.6.8 and 6.1.1.4'
Cl Cl 0.1484 0.1585 'International Tables Vol C Tables 4.2.6.8 and 6.1.1.4'

loop_
_geom_angle_atom_site_label_1
_geom_angle_atom_site_label_2
_geom_angle_atom_site_label_3
_geom_angle
C6 C1 C2 119.7(3)
C6 C1 H1A 120.1
C2 C1 H1A 120.1
C8 N1 N2 112.8(3)
C8 N1 C6 128.0(3)
N2 N1 C6 119.2(3)
C1 C2 C3 121.4(4)
C1 C2 N4 115.2(4)
C3 C2 N4 123.3(4)
C7 N2 N1 104.3(3)
C7 N3 C8 108.4(3)
C7 N3 C10 129.4(3)
C8 N3 C10 122.0(3)
C4 C3 C2 118.7(3)
C4 C3 Cl 117.7(3)
C2 C3 Cl 123.5(3)
C5 C4 C3 119.7(3)
C5 C4 H4A 120.2
C3 C4 H4A 120.2
O2 N4 O3 123.4(5)
O2 N4 C2 120.4(5)
O3 N4 C2 113.7(5)
F1 C5 C4 119.4(3)
F1 C5 C6 118.7(3)
C4 C5 C6 121.9(3)
C1 C6 C5 118.6(3)
C1 C6 N1 119.8(3)
C5 C6 N1 121.3(3)
N2 C7 N3 111.9(3)
N2 C7 C9 123.3(4)
N3 C7 C9 124.7(4)
O1 C8 N1 128.7(4)
O1 C8 N3 128.7(3)
N1 C8 N3 102.6(3)
C7 C9 H9A 109.5
C7 C9 H9B 109.5
H9A C9 H9B 109.5
C7 C9 H9C 109.5
H9A C9 H9C 109.5
H9B C9 H9C 109.5
F2 C10 F3 105.3(4)
F2 C10 N3 110.4(4)
F3 C10 N3 110.4(3)
F2 C10 H10A 110.2
F3 C10 H10A 110.2
N3 C10 H10A 110.2

loop_
_geom_bond_atom_site_label_1
_geom_bond_atom_site_label_2
_geom_bond_distance
Cl C3 1.729(4)
F1 C5 1.329(4)
C1 C6 1.368(5)
C1 C2 1.379(5)
C1 H1A 0.9300
N1 C8 1.359(5)
N1 N2 1.397(4)
N1 C6 1.408(4)
O1 C8 1.196(4)
O2 N4 1.176(6)
C2 C3 1.389(5)
C2 N4 1.473(6)
F2 C10 1.315(5)
N2 C7 1.294(5)
N3 C7 1.368(5)
N3 C8 1.397(5)
N3 C10 1.401(5)
C3 C4 1.370(5)
F3 C10 1.336(5)
C4 C5 1.369(5)
C4 H4A 0.9300
N4 O3 1.373(8)
C5 C6 1.387(5)
C7 C9 1.475(6)
C9 H9A 0.9600
C9 H9B 0.9600
C9 H9C 0.9600
C10 H10A 0.9800

loop_
_geom_hbond_atom_site_label_D
_geom_hbond_atom_site_label_H
_geom_hbond_atom_site_label_A
_geom_hbond_site_symmetry_A
_geom_hbond_distance_DH
_geom_hbond_distance_HA
_geom_hbond_distance_DA
_geom_hbond_angle_DHA
_geom_hbond_publ_flag
C10 H10A O1 3_765 0.9800 2.3200 3.190(6) 148.00 yes

loop_
_geom_torsion_atom_site_label_1
_geom_torsion_atom_site_label_2
_geom_torsion_atom_site_label_3
_geom_torsion_atom_site_label_4
_geom_torsion
C6 C1 C2 C3 -2.3(6)
C6 C1 C2 N4 174.9(4)
C8 N1 N2 C7 0.3(4)
C6 N1 N2 C7 179.5(3)
C1 C2 C3 C4 1.0(6)
N4 C2 C3 C4 -176.0(5)
C1 C2 C3 Cl -179.7(3)
N4 C2 C3 Cl 3.4(7)
C2 C3 C4 C5 0.5(6)
Cl C3 C4 C5 -178.9(2)
C1 C2 N4 O2 25.3(8)
C3 C2 N4 O2 -157.6(5)
C1 C2 N4 O3 -137.4(5)
C3 C2 N4 O3 39.7(8)
C3 C4 C5 F1 176.9(3)
C3 C4 C5 C6 -0.6(5)
C2 C1 C6 C5 2.1(5)
C2 C1 C6 N1 -172.3(3)
F1 C5 C6 C1 -178.2(3)
C4 C5 C6 C1 -0.7(5)
F1 C5 C6 N1 -3.9(4)
C4 C5 C6 N1 173.6(3)
C8 N1 C6 C1 -123.1(4)
N2 N1 C6 C1 57.8(4)
C8 N1 C6 C5 62.6(5)
N2 N1 C6 C5 -116.5(3)
N1 N2 C7 N3 -0.9(4)
N1 N2 C7 C9 -177.2(4)
C8 N3 C7 N2 1.2(4)
C10 N3 C7 N2 176.2(4)
C8 N3 C7 C9 177.5(4)
C10 N3 C7 C9 -7.5(6)
N2 N1 C8 O1 -177.8(4)
C6 N1 C8 O1 3.1(7)
N2 N1 C8 N3 0.4(4)
C6 N1 C8 N3 -178.7(3)
C7 N3 C8 O1 177.3(4)
C10 N3 C8 O1 1.9(6)
C7 N3 C8 N1 -0.9(4)
C10 N3 C8 N1 -176.3(3)
C7 N3 C10 F2 -59.3(6)
C8 N3 C10 F2 115.1(5)
C7 N3 C10 F3 56.7(5)
C8 N3 C10 F3 -128.9(4)
